data_4064482
loop_
_publ_author_name
'Miyazaki, Takamasa'
'Tanabe, Yoshiaki'
'Yuki, Masahiro'
'Miyake, Yoshihiro'
'Nishibayashi, Yoshiaki'

_publ_section_title
;
 Synthesis of Group IV (Zr, Hf)&#x2212;Group VIII (Fe, Ru)
 Heterobimetallic Complexes Bearing Metallocenyl Diphosphine Moieties and
 Their Application to Catalytic Dehydrogenation of Amine&#x2212;Boranes
;
_journal_issue 8
_journal_name_full Organometallics
_journal_page_first 2394
_journal_paper_doi 10.1021/om200127r
_journal_volume 30
_journal_year 2011
_chemical_formula_moiety 'C28 H47 B P2 Ru Zr '
_chemical_formula_sum 'C28 H47 B P2 Ru Zr'
_chemical_formula_weight 648.73
_space_group_IT_number 14
_symmetry_cell_setting monoclinic
_symmetry_Int_Tables_number 14
_symmetry_space_group_name_Hall '-P 2ybc'
_symmetry_space_group_name_H-M 'P 1 21/c 1'
_cell_angle_alpha 90.0000
_cell_angle_beta 93.8010(12)
_cell_angle_gamma 90.0000
_cell_formula_units_Z 4
_cell_length_a 15.5628(5)
_cell_length_b 10.2318(3)
_cell_length_c 17.9693(5)
_cell_measurement_reflns_used 18255
_cell_measurement_temperature 173.1
_cell_measurement_theta_max 27.4
_cell_measurement_theta_min 3.0
_cell_volume 2855.06(15)
_computing_cell_refinement PROCESS-AUTO
_computing_data_collection PROCESS-AUTO
_computing_data_reduction CrystalStructure
_computing_publication_material 'CrystalStructure 3.8'
_computing_structure_refinement CRYSTALS
_computing_structure_solution SIR97
_diffrn_ambient_temperature 173.1
_diffrn_detector_area_resol_mean 10.00
_diffrn_measured_fraction_theta_full 0.991
_diffrn_measured_fraction_theta_max 0.991
_diffrn_measurement_device_type 'Rigaku RAXIS-RAPID'
_diffrn_measurement_method \w
_diffrn_radiation_type 'Mo K\a'
_diffrn_radiation_wavelength 0.71075
_diffrn_reflns_av_R_equivalents 0.070
_diffrn_reflns_limit_h_max 20
_diffrn_reflns_limit_h_min -20
_diffrn_reflns_limit_k_max 11
_diffrn_reflns_limit_k_min -13
_diffrn_reflns_limit_l_max 23
_diffrn_reflns_limit_l_min -23
_diffrn_reflns_number 26263
_diffrn_reflns_theta_full 27.47
_diffrn_reflns_theta_max 27.47
_exptl_absorpt_coefficient_mu 1.021
_exptl_absorpt_correction_T_max 0.903
_exptl_absorpt_correction_T_min 0.703
_exptl_absorpt_correction_type numerical
_exptl_absorpt_process_details
;
    Higashi, T. (1999). Program for Absorption Correction.
    Rigaku Corporation, Tokyo, Japan.
;
_exptl_crystal_colour brown
_exptl_crystal_density_diffrn 1.509
_exptl_crystal_density_method 'not measured'
_exptl_crystal_description platelet
_exptl_crystal_F_000 1336.00
_exptl_crystal_size_max 0.20
_exptl_crystal_size_mid 0.15
_exptl_crystal_size_min 0.10
_refine_diff_density_max 1.05
_refine_diff_density_min -1.19
_refine_ls_extinction_method none
_refine_ls_goodness_of_fit_ref 1.000
_refine_ls_hydrogen_treatment refall
_refine_ls_number_parameters 357
_refine_ls_number_reflns 6486
_refine_ls_R_factor_gt 0.0370
_refine_ls_shift/su_max 0.0000
_refine_ls_structure_factor_coef Fsqd
_refine_ls_weighting_details 'w = 1/[0.9320\s(Fo^2^)]/(4Fo^2^)'
_refine_ls_weighting_scheme calc
_refine_ls_wR_factor_ref 0.1015
_reflns_number_gt 4161
_reflns_number_total 6486
_reflns_threshold_expression F^2^>2.0\s(F^2^)
_cod_data_source_file om200127r_si_002.cif
_cod_data_source_block '_6a'
_cod_original_cell_volume 2855.07(15)
_cod_original_formula_sum 'C28 H47 B P2 Ru Zr '
_cod_database_code 4064482

loop_
_symmetry_equiv_pos_site_id
_symmetry_equiv_pos_as_xyz
1 +X,+Y,+Z
2 -X,1/2+Y,1/2-Z
3 -X,-Y,-Z
4 +X,1/2-Y,1/2+Z

loop_
_atom_site_label
_atom_site_type_symbol
_atom_site_fract_x
_atom_site_fract_y
_atom_site_fract_z
_atom_site_U_iso_or_equiv
_atom_site_adp_type
_atom_site_occupancy
_atom_site_symmetry_multiplicity
_atom_site_calc_flag
_atom_site_refinement_flags
Ru(1) Ru 0.25094(2) 0.69903(4) 0.28476(2) 0.01865(9) Uani 1.00 1 d .
Zr(1) Zr 0.25688(3) 0.45200(5) 0.37582(2) 0.02174(12) Uani 1.00 1 d .
P(1) P 0.37666(8) 0.70968(13) 0.35345(6) 0.0216(3) Uani 1.00 1 d .
P(2) P 0.15772(8) 0.73870(13) 0.37337(7) 0.0227(3) Uani 1.00 1 d .
C(1) C 0.4045(3) 0.5427(5) 0.3797(2) 0.0264(13) Uani 1.00 1 d .
C(2) C 0.4025(3) 0.4401(5) 0.3259(2) 0.0267(13) Uani 1.00 1 d .
C(3) C 0.3941(3) 0.3207(5) 0.3620(3) 0.0350(15) Uani 1.00 1 d .
C(4) C 0.3874(3) 0.3462(5) 0.4383(3) 0.0334(15) Uani 1.00 1 d .
C(5) C 0.3951(3) 0.4812(5) 0.4498(2) 0.0276(13) Uani 1.00 1 d .
C(6) C 0.1487(3) 0.5945(5) 0.4295(2) 0.0243(12) Uani 1.00 1 d .
C(7) C 0.2069(3) 0.5542(5) 0.4893(2) 0.0285(13) Uani 1.00 1 d .
C(8) C 0.1959(3) 0.4179(5) 0.5009(2) 0.0334(15) Uani 1.00 1 d .
C(9) C 0.1319(3) 0.3731(5) 0.4497(3) 0.0343(15) Uani 1.00 1 d .
C(10) C 0.1043(3) 0.4796(4) 0.4041(2) 0.0282(13) Uani 1.00 1 d .
C(11) C 0.3959(3) 0.7958(5) 0.4425(2) 0.0266(13) Uani 1.00 1 d .
C(12) C 0.3941(3) 0.9450(5) 0.4313(3) 0.0372(15) Uani 1.00 1 d .
C(13) C 0.4755(3) 0.7600(5) 0.3087(2) 0.0305(14) Uani 1.00 1 d .
C(14) C 0.5583(3) 0.7498(5) 0.3583(3) 0.0376(15) Uani 1.00 1 d .
C(15) C 0.1711(3) 0.8672(5) 0.4448(2) 0.0314(14) Uani 1.00 1 d .
C(16) C 0.1610(4) 1.0038(5) 0.4116(3) 0.0459(18) Uani 1.00 1 d .
C(17) C 0.0437(3) 0.7609(5) 0.3430(2) 0.0321(14) Uani 1.00 1 d .
C(18) C -0.0198(3) 0.7669(6) 0.4047(3) 0.0450(18) Uani 1.00 1 d .
C(19) C 0.3074(2) 0.6961(5) 0.1710(2) 0.0221(12) Uani 1.00 1 d .
C(20) C 0.2352(3) 0.6123(5) 0.1653(2) 0.0261(13) Uani 1.00 1 d .
C(21) C 0.1610(3) 0.6882(5) 0.1788(2) 0.0260(13) Uani 1.00 1 d .
C(22) C 0.1879(3) 0.8219(5) 0.1909(2) 0.0258(13) Uani 1.00 1 d .
C(23) C 0.2781(3) 0.8263(4) 0.1867(2) 0.0235(12) Uani 1.00 1 d .
C(24) C 0.3930(3) 0.6588(5) 0.1428(2) 0.0327(14) Uani 1.00 1 d .
C(25) C 0.2352(3) 0.4777(5) 0.1333(2) 0.0354(15) Uani 1.00 1 d .
C(26) C 0.0698(3) 0.6395(6) 0.1650(2) 0.0360(15) Uani 1.00 1 d .
C(27) C 0.1309(3) 0.9401(5) 0.1924(3) 0.0368(15) Uani 1.00 1 d .
C(28) C 0.3303(3) 0.9496(5) 0.1840(2) 0.0350(15) Uani 1.00 1 d .
B(1) B 0.1950(4) 0.2897(7) 0.2807(3) 0.0349(17) Uani 1.00 1 d .
H(1) H 0.4140 0.4503 0.2750 0.032 Uiso 1.00 1 c R
H(2) H 0.3975 0.2367 0.3398 0.042 Uiso 1.00 1 c R
H(3) H 0.3870 0.2820 0.4764 0.040 Uiso 1.00 1 c R
H(4) H 0.4021 0.5229 0.4970 0.033 Uiso 1.00 1 c R
H(5) H 0.2401 0.6111 0.5216 0.034 Uiso 1.00 1 c R
H(6) H 0.2222 0.3686 0.5410 0.040 Uiso 1.00 1 c R
H(7) H 0.1078 0.2877 0.4482 0.041 Uiso 1.00 1 c R
H(8) H 0.0567 0.4778 0.3682 0.034 Uiso 1.00 1 c R
H(9) H 0.4506 0.7711 0.4645 0.032 Uiso 1.00 1 c R
H(10) H 0.3524 0.7720 0.4747 0.032 Uiso 1.00 1 c R
H(11) H 0.3370 0.9762 0.4347 0.045 Uiso 1.00 1 c R
H(12) H 0.4310 0.9853 0.4688 0.045 Uiso 1.00 1 c R
H(13) H 0.4132 0.9656 0.3836 0.045 Uiso 1.00 1 c R
H(14) H 0.4686 0.8484 0.2933 0.037 Uiso 1.00 1 c R
H(15) H 0.4811 0.7061 0.2663 0.037 Uiso 1.00 1 c R
H(16) H 0.5828 0.6656 0.3529 0.045 Uiso 1.00 1 c R
H(17) H 0.5978 0.8145 0.3440 0.045 Uiso 1.00 1 c R
H(18) H 0.5460 0.7631 0.4088 0.045 Uiso 1.00 1 c R
H(19) H 0.2270 0.8597 0.4692 0.038 Uiso 1.00 1 c R
H(20) H 0.1290 0.8552 0.4801 0.038 Uiso 1.00 1 c R
H(21) H 0.1023 1.0295 0.4109 0.055 Uiso 1.00 1 c R
H(22) H 0.1953 1.0637 0.4410 0.055 Uiso 1.00 1 c R
H(23) H 0.1790 1.0033 0.3621 0.055 Uiso 1.00 1 c R
H(24) H 0.0271 0.6899 0.3111 0.039 Uiso 1.00 1 c R
H(25) H 0.0387 0.8403 0.3157 0.039 Uiso 1.00 1 c R
H(26) H -0.0264 0.8550 0.4199 0.054 Uiso 1.00 1 c R
H(27) H -0.0740 0.7332 0.3863 0.054 Uiso 1.00 1 c R
H(28) H 0.0017 0.7161 0.4461 0.054 Uiso 1.00 1 c R
H(29) H 0.4322 0.7293 0.1504 0.039 Uiso 1.00 1 c R
H(30) H 0.4149 0.5841 0.1690 0.039 Uiso 1.00 1 c R
H(31) H 0.3858 0.6394 0.0910 0.039 Uiso 1.00 1 c R
H(32) H 0.1781 0.4443 0.1297 0.042 Uiso 1.00 1 c R
H(33) H 0.2567 0.4804 0.0850 0.042 Uiso 1.00 1 c R
H(34) H 0.2709 0.4226 0.1647 0.042 Uiso 1.00 1 c R
H(35) H 0.0308 0.7094 0.1715 0.043 Uiso 1.00 1 c R
H(36) H 0.0617 0.6071 0.1155 0.043 Uiso 1.00 1 c R
H(37) H 0.0594 0.5715 0.1992 0.043 Uiso 1.00 1 c R
H(38) H 0.1654 1.0168 0.1940 0.044 Uiso 1.00 1 c R
H(39) H 0.0928 0.9414 0.1488 0.044 Uiso 1.00 1 c R
H(40) H 0.0984 0.9369 0.2353 0.044 Uiso 1.00 1 c R
H(41) H 0.3886 0.9282 0.1768 0.042 Uiso 1.00 1 c R
H(42) H 0.3079 1.0027 0.1438 0.042 Uiso 1.00 1 c R
H(43) H 0.3273 0.9959 0.2296 0.042 Uiso 1.00 1 c R
H(44) H 0.237(3) 0.235(4) 0.246(2) 0.024(12) Uiso 1.00 1 c .
H(45) H 0.126(3) 0.262(5) 0.278(2) 0.045(15) Uiso 1.00 1 c .
H(46) H 0.210(3) 0.404(5) 0.277(2) 0.042(15) Uiso 1.00 1 c .
H(47) H 0.223(2) 0.275(4) 0.344(2) 0.019(11) Uiso 1.00 1 c .

loop_
_atom_site_aniso_label
_atom_site_aniso_U_11
_atom_site_aniso_U_22
_atom_site_aniso_U_33
_atom_site_aniso_U_12
_atom_site_aniso_U_13
_atom_site_aniso_U_23
Ru(1) 0.01640(19) 0.0202(2) 0.01910(18) -0.00033(17) -0.00070(15) 0.00128(16)
Zr(1) 0.0198(2) 0.0213(2) 0.0240(2) 0.0008(2) 0.00023(19) 0.0015(2)
P(1) 0.0176(6) 0.0264(6) 0.0205(5) -0.0031(5) -0.0011(5) 0.0017(5)
P(2) 0.0207(6) 0.0238(6) 0.0241(6) 0.0023(5) 0.0043(5) 0.0020(5)
C(1) 0.013(2) 0.032(2) 0.034(2) 0.003(2) 0.002(2) 0.008(2)
C(2) 0.015(2) 0.029(2) 0.036(2) 0.004(2) 0.004(2) -0.006(2)
C(3) 0.020(2) 0.029(3) 0.056(3) 0.006(2) 0.003(2) 0.001(2)
C(4) 0.025(2) 0.037(3) 0.038(3) 0.007(2) 0.003(2) 0.016(2)
C(5) 0.018(2) 0.038(3) 0.026(2) 0.003(2) -0.003(2) 0.005(2)
C(6) 0.019(2) 0.029(2) 0.026(2) 0.004(2) 0.008(2) -0.003(2)
C(7) 0.036(3) 0.031(2) 0.020(2) -0.003(2) 0.004(2) -0.000(2)
C(8) 0.036(3) 0.031(3) 0.034(2) 0.004(2) 0.009(2) 0.011(2)
C(9) 0.032(3) 0.028(3) 0.045(3) -0.002(2) 0.018(2) 0.003(2)
C(10) 0.019(2) 0.028(2) 0.037(2) -0.002(2) 0.005(2) 0.005(2)
C(11) 0.018(2) 0.032(2) 0.030(2) 0.002(2) -0.003(2) -0.001(2)
C(12) 0.040(3) 0.033(3) 0.039(3) -0.009(2) 0.007(2) -0.008(2)
C(13) 0.030(2) 0.036(3) 0.027(2) -0.005(2) 0.003(2) 0.000(2)
C(14) 0.026(2) 0.039(3) 0.047(3) 0.000(2) -0.000(2) 0.009(2)
C(15) 0.032(3) 0.027(2) 0.036(2) 0.003(2) 0.006(2) -0.004(2)
C(16) 0.054(4) 0.027(3) 0.057(3) 0.009(2) -0.002(3) -0.003(2)
C(17) 0.023(2) 0.037(3) 0.036(2) 0.006(2) 0.002(2) 0.006(2)
C(18) 0.033(3) 0.055(4) 0.048(3) 0.011(2) 0.014(2) 0.011(3)
C(19) 0.021(2) 0.033(2) 0.0126(19) 0.004(2) 0.0021(19) 0.001(2)
C(20) 0.028(2) 0.030(2) 0.020(2) -0.003(2) -0.001(2) -0.003(2)
C(21) 0.023(2) 0.034(3) 0.020(2) -0.003(2) -0.001(2) 0.005(2)
C(22) 0.026(2) 0.028(2) 0.023(2) 0.001(2) -0.007(2) 0.005(2)
C(23) 0.020(2) 0.031(3) 0.019(2) -0.006(2) 0.000(2) 0.008(2)
C(24) 0.032(3) 0.043(3) 0.023(2) -0.002(2) 0.000(2) -0.001(2)
C(25) 0.048(3) 0.030(3) 0.028(2) -0.003(2) 0.002(2) 0.000(2)
C(26) 0.027(2) 0.051(3) 0.029(2) -0.004(2) -0.001(2) -0.004(2)
C(27) 0.031(3) 0.041(3) 0.038(3) 0.008(2) -0.002(2) 0.014(2)
C(28) 0.037(3) 0.038(3) 0.030(2) -0.010(2) -0.003(2) 0.010(2)
B(1) 0.038(3) 0.039(3) 0.029(3) -0.007(3) 0.005(2) -0.003(2)

loop_
_atom_type_symbol
_atom_type_description
_atom_type_scat_dispersion_real
_atom_type_scat_dispersion_imag
_atom_type_scat_source
C C 0.003 0.002
;
International Tables for Crystallography
(1992, Vol. C, Tables 4.2.6.8 and 6.1.1.4)
;
H H 0.000 0.000
;
International Tables for Crystallography
(1992, Vol. C, Table 6.1.1.4)
;
P P 0.102 0.094
;
International Tables for Crystallography
(1992, Vol. C, Tables 4.2.6.8 and 6.1.1.4)
;
B B 0.001 0.001
;
International Tables for Crystallography
(1992, Vol. C, Tables 4.2.6.8 and 6.1.1.4)
;
Zr Zr -2.967 0.560
;
International Tables for Crystallography
(1992, Vol. C, Tables 4.2.6.8 and 6.1.1.4)
;
Ru Ru -1.259 0.836
;
International Tables for Crystallography
(1992, Vol. C, Tables 4.2.6.8 and 6.1.1.4)
;

loop_
_geom_angle_atom_site_label_1
_geom_angle_atom_site_label_2
_geom_angle_atom_site_label_3
_geom_angle
_geom_angle_publ_flag
Zr(1) Ru(1) P(1) 75.38(3) yes
Zr(1) Ru(1) P(2) 76.46(3) yes
Zr(1) Ru(1) C(19) 118.50(13) yes
Zr(1) Ru(1) C(20) 100.34(12) yes
Zr(1) Ru(1) C(21) 113.98(13) yes
Zr(1) Ru(1) C(22) 149.78(12) yes
Zr(1) Ru(1) C(23) 155.49(12) yes
P(1) Ru(1) P(2) 100.40(4) yes
P(1) Ru(1) C(19) 96.89(11) yes
P(1) Ru(1) C(20) 124.18(13) yes
P(1) Ru(1) C(21) 157.16(12) yes
P(1) Ru(1) C(22) 134.30(13) yes
P(1) Ru(1) C(23) 101.53(12) yes
P(2) Ru(1) C(19) 159.72(12) yes
P(2) Ru(1) C(20) 133.37(13) yes
P(2) Ru(1) C(21) 102.06(12) yes
P(2) Ru(1) C(22) 99.08(12) yes
P(2) Ru(1) C(23) 127.56(12) yes
C(19) Ru(1) C(20) 35.74(17) yes
C(19) Ru(1) C(21) 60.27(16) yes
C(19) Ru(1) C(22) 60.96(17) yes
C(19) Ru(1) C(23) 37.08(17) yes
C(20) Ru(1) C(21) 36.00(17) yes
C(20) Ru(1) C(22) 60.73(17) yes
C(20) Ru(1) C(23) 60.74(17) yes
C(21) Ru(1) C(22) 36.87(18) yes
C(21) Ru(1) C(23) 60.92(17) yes
C(22) Ru(1) C(23) 36.35(17) yes
Ru(1) Zr(1) C(1) 72.25(11) yes
Ru(1) Zr(1) C(2) 80.88(11) yes
Ru(1) Zr(1) C(3) 112.67(12) yes
Ru(1) Zr(1) C(4) 127.04(12) yes
Ru(1) Zr(1) C(5) 100.68(12) yes
Ru(1) Zr(1) C(6) 73.72(11) yes
Ru(1) Zr(1) C(7) 95.38(12) yes
Ru(1) Zr(1) C(8) 126.95(12) yes
Ru(1) Zr(1) C(9) 123.41(12) yes
Ru(1) Zr(1) C(10) 91.19(11) yes
Ru(1) Zr(1) B(1) 100.81(15) yes
C(1) Zr(1) C(2) 33.35(16) yes
C(1) Zr(1) C(3) 54.42(17) yes
C(1) Zr(1) C(4) 54.89(17) yes
C(1) Zr(1) C(5) 33.48(16) yes
C(1) Zr(1) C(6) 115.05(16) yes
C(1) Zr(1) C(7) 99.26(16) yes
C(1) Zr(1) C(8) 115.50(16) yes
C(1) Zr(1) C(9) 147.19(16) yes
C(1) Zr(1) C(10) 148.47(16) yes
C(1) Zr(1) B(1) 125.22(19) yes
C(2) Zr(1) C(3) 32.05(17) yes
C(2) Zr(1) C(4) 53.85(16) yes
C(2) Zr(1) C(5) 54.56(16) yes
C(2) Zr(1) C(6) 145.89(16) yes
C(2) Zr(1) C(7) 131.49(16) yes
C(2) Zr(1) C(8) 135.91(16) yes
C(2) Zr(1) C(9) 155.70(17) yes
C(2) Zr(1) C(10) 170.15(16) yes
C(2) Zr(1) B(1) 92.24(19) yes
C(3) Zr(1) C(4) 32.31(17) yes
C(3) Zr(1) C(5) 53.91(17) yes
C(3) Zr(1) C(6) 161.07(16) yes
C(3) Zr(1) C(7) 128.08(17) yes
C(3) Zr(1) C(8) 112.41(18) yes
C(3) Zr(1) C(9) 123.71(17) yes
C(3) Zr(1) C(10) 154.24(17) yes
C(3) Zr(1) B(1) 82.6(2) yes
C(4) Zr(1) C(5) 32.72(17) yes
C(4) Zr(1) C(6) 129.37(16) yes
C(4) Zr(1) C(7) 95.95(17) yes
C(4) Zr(1) C(8) 83.25(17) yes
C(4) Zr(1) C(9) 104.67(17) yes
C(4) Zr(1) C(10) 135.90(17) yes
C(4) Zr(1) B(1) 106.3(2) yes
C(5) Zr(1) C(6) 108.07(16) yes
C(5) Zr(1) C(7) 79.31(16) yes
C(5) Zr(1) C(8) 84.42(16) yes
C(5) Zr(1) C(9) 115.07(16) yes
C(5) Zr(1) C(10) 133.47(16) yes
C(5) Zr(1) B(1) 136.2(2) yes
C(6) Zr(1) C(7) 33.46(15) yes
C(6) Zr(1) C(8) 55.04(16) yes
C(6) Zr(1) C(9) 54.70(17) yes
C(6) Zr(1) C(10) 33.42(16) yes
C(6) Zr(1) B(1) 114.37(19) yes
C(7) Zr(1) C(8) 33.12(17) yes
C(7) Zr(1) C(9) 53.95(17) yes
C(7) Zr(1) C(10) 54.71(16) yes
C(7) Zr(1) B(1) 135.4(2) yes
C(8) Zr(1) C(9) 31.71(17) yes
C(8) Zr(1) C(10) 53.86(17) yes
C(8) Zr(1) B(1) 111.28(19) yes
C(9) Zr(1) C(10) 32.54(16) yes
C(9) Zr(1) B(1) 82.82(19) yes
C(10) Zr(1) B(1) 83.5(2) yes
Ru(1) P(1) C(1) 106.33(15) yes
Ru(1) P(1) C(11) 126.06(16) yes
Ru(1) P(1) C(13) 119.51(15) yes
C(1) P(1) C(11) 101.7(2) yes
C(1) P(1) C(13) 100.5(2) yes
C(11) P(1) C(13) 98.8(2) yes
Ru(1) P(2) C(6) 109.00(16) yes
Ru(1) P(2) C(15) 124.86(18) yes
Ru(1) P(2) C(17) 117.74(17) yes
C(6) P(2) C(15) 101.8(2) yes
C(6) P(2) C(17) 99.1(2) yes
C(15) P(2) C(17) 100.5(2) yes
Zr(1) C(1) P(1) 98.05(19) yes
Zr(1) C(1) C(2) 74.1(2) yes
Zr(1) C(1) C(5) 73.1(2) yes
P(1) C(1) C(2) 121.5(3) yes
P(1) C(1) C(5) 127.4(3) yes
C(2) C(1) C(5) 106.0(4) yes
Zr(1) C(2) C(1) 72.6(2) yes
Zr(1) C(2) C(3) 76.1(2) yes
C(1) C(2) C(3) 109.2(4) yes
Zr(1) C(3) C(2) 71.8(2) yes
Zr(1) C(3) C(4) 71.9(3) yes
C(2) C(3) C(4) 107.8(4) yes
Zr(1) C(4) C(3) 75.7(2) yes
Zr(1) C(4) C(5) 72.5(2) yes
C(3) C(4) C(5) 108.4(4) yes
Zr(1) C(5) C(1) 73.4(2) yes
Zr(1) C(5) C(4) 74.8(2) yes
C(1) C(5) C(4) 108.5(4) yes
Zr(1) C(6) P(2) 100.6(2) yes
Zr(1) C(6) C(7) 73.0(2) yes
Zr(1) C(6) C(10) 73.5(2) yes
P(2) C(6) C(7) 126.3(3) yes
P(2) C(6) C(10) 123.5(3) yes
C(7) C(6) C(10) 105.9(4) yes
Zr(1) C(7) C(6) 73.6(2) yes
Zr(1) C(7) C(8) 75.7(3) yes
C(6) C(7) C(8) 108.5(4) yes
Zr(1) C(8) C(7) 71.2(2) yes
Zr(1) C(8) C(9) 75.6(3) yes
C(7) C(8) C(9) 108.4(4) yes
Zr(1) C(9) C(8) 72.7(3) yes
Zr(1) C(9) C(10) 70.6(3) yes
C(8) C(9) C(10) 107.9(4) yes
Zr(1) C(10) C(6) 73.1(2) yes
Zr(1) C(10) C(9) 76.9(3) yes
C(6) C(10) C(9) 109.2(4) yes
P(1) C(11) C(12) 111.3(3) yes
P(1) C(13) C(14) 115.0(3) yes
P(2) C(15) C(16) 112.2(3) yes
P(2) C(17) C(18) 116.5(3) yes
Ru(1) C(19) C(20) 73.8(2) yes
Ru(1) C(19) C(23) 70.5(2) yes
Ru(1) C(19) C(24) 135.1(3) yes
C(20) C(19) C(23) 108.4(4) yes
C(20) C(19) C(24) 122.6(4) yes
C(23) C(19) C(24) 126.8(4) yes
Ru(1) C(20) C(19) 70.5(2) yes
Ru(1) C(20) C(21) 70.8(2) yes
Ru(1) C(20) C(25) 134.9(3) yes
C(19) C(20) C(21) 107.8(4) yes
C(19) C(20) C(25) 124.6(4) yes
C(21) C(20) C(25) 126.1(4) yes
Ru(1) C(21) C(20) 73.2(2) yes
Ru(1) C(21) C(22) 71.0(2) yes
Ru(1) C(21) C(26) 132.0(3) yes
C(20) C(21) C(22) 108.2(4) yes
C(20) C(21) C(26) 123.8(4) yes
C(22) C(21) C(26) 126.7(4) yes
Ru(1) C(22) C(21) 72.2(2) yes
Ru(1) C(22) C(23) 71.1(2) yes
Ru(1) C(22) C(27) 131.2(3) yes
C(21) C(22) C(23) 107.6(4) yes
C(21) C(22) C(27) 126.9(4) yes
C(23) C(22) C(27) 124.5(4) yes
Ru(1) C(23) C(19) 72.4(2) yes
Ru(1) C(23) C(22) 72.6(2) yes
Ru(1) C(23) C(28) 129.8(3) yes
C(19) C(23) C(22) 108.0(4) yes
C(19) C(23) C(28) 126.2(4) yes
C(22) C(23) C(28) 124.7(4) yes
Ru(1) Zr(1) H(46) 73.4(17) no
Ru(1) Zr(1) H(47) 128.3(12) no
C(1) Zr(1) H(46) 114.2(16) no
C(1) Zr(1) H(47) 125.7(13) no
C(2) Zr(1) H(46) 87.2(16) no
C(2) Zr(1) H(47) 94.6(13) no
C(3) Zr(1) H(46) 92.5(16) no
C(3) Zr(1) H(47) 72.1(13) no
C(4) Zr(1) H(46) 123.2(16) no
C(4) Zr(1) H(47) 85.6(12) no
C(5) Zr(1) H(46) 141.6(16) no
C(5) Zr(1) H(47) 118.3(12) no
C(6) Zr(1) H(46) 106.4(16) no
C(6) Zr(1) H(47) 119.0(13) no
C(7) Zr(1) H(46) 138.3(16) no
C(7) Zr(1) H(47) 122.8(13) no
C(8) Zr(1) H(46) 130.0(16) no
C(8) Zr(1) H(47) 91.4(12) no
C(9) Zr(1) H(46) 98.4(16) no
C(9) Zr(1) H(47) 70.3(13) no
C(10) Zr(1) H(46) 84.9(16) no
C(10) Zr(1) H(47) 85.7(13) no
B(1) Zr(1) H(46) 27.4(17) no
B(1) Zr(1) H(47) 27.5(12) no
H(46) Zr(1) H(47) 55(2) no
Zr(1) C(2) H(1) 125.1 no
C(1) C(2) H(1) 125.1 no
C(3) C(2) H(1) 125.1 no
Zr(1) C(3) H(2) 126.0 no
C(2) C(3) H(2) 126.0 no
C(4) C(3) H(2) 126.0 no
Zr(1) C(4) H(3) 125.4 no
C(3) C(4) H(3) 125.4 no
C(5) C(4) H(3) 125.4 no
Zr(1) C(5) H(4) 125.4 no
C(1) C(5) H(4) 125.4 no
C(4) C(5) H(4) 125.4 no
Zr(1) C(7) H(5) 125.3 no
C(6) C(7) H(5) 125.3 no
C(8) C(7) H(5) 125.3 no
Zr(1) C(8) H(6) 125.6 no
C(7) C(8) H(6) 125.6 no
C(9) C(8) H(6) 125.6 no
Zr(1) C(9) H(7) 126.0 no
C(8) C(9) H(7) 126.0 no
C(10) C(9) H(7) 126.0 no
Zr(1) C(10) H(8) 125.0 no
C(6) C(10) H(8) 125.0 no
C(9) C(10) H(8) 125.0 no
P(1) C(11) H(9) 109.0 no
P(1) C(11) H(10) 109.0 no
C(12) C(11) H(9) 109.0 no
C(12) C(11) H(10) 109.0 no
H(9) C(11) H(10) 109.5 no
C(11) C(12) H(11) 109.5 no
C(11) C(12) H(12) 109.5 no
C(11) C(12) H(13) 109.5 no
H(11) C(12) H(12) 109.5 no
H(11) C(12) H(13) 109.5 no
H(12) C(12) H(13) 109.5 no
P(1) C(13) H(14) 108.1 no
P(1) C(13) H(15) 108.1 no
C(14) C(13) H(14) 108.1 no
C(14) C(13) H(15) 108.1 no
H(14) C(13) H(15) 109.5 no
C(13) C(14) H(16) 109.5 no
C(13) C(14) H(17) 109.5 no
C(13) C(14) H(18) 109.5 no
H(16) C(14) H(17) 109.5 no
H(16) C(14) H(18) 109.5 no
H(17) C(14) H(18) 109.5 no
P(2) C(15) H(19) 108.8 no
P(2) C(15) H(20) 108.8 no
C(16) C(15) H(19) 108.8 no
C(16) C(15) H(20) 108.8 no
H(19) C(15) H(20) 109.5 no
C(15) C(16) H(21) 109.5 no
C(15) C(16) H(22) 109.5 no
C(15) C(16) H(23) 109.5 no
H(21) C(16) H(22) 109.5 no
H(21) C(16) H(23) 109.5 no
H(22) C(16) H(23) 109.5 no
P(2) C(17) H(24) 107.7 no
P(2) C(17) H(25) 107.7 no
C(18) C(17) H(24) 107.7 no
C(18) C(17) H(25) 107.7 no
H(24) C(17) H(25) 109.5 no
C(17) C(18) H(26) 109.5 no
C(17) C(18) H(27) 109.5 no
C(17) C(18) H(28) 109.5 no
H(26) C(18) H(27) 109.5 no
H(26) C(18) H(28) 109.5 no
H(27) C(18) H(28) 109.5 no
C(19) C(24) H(29) 109.5 no
C(19) C(24) H(30) 109.5 no
C(19) C(24) H(31) 109.5 no
H(29) C(24) H(30) 109.5 no
H(29) C(24) H(31) 109.5 no
H(30) C(24) H(31) 109.5 no
C(20) C(25) H(32) 109.5 no
C(20) C(25) H(33) 109.5 no
C(20) C(25) H(34) 109.5 no
H(32) C(25) H(33) 109.5 no
H(32) C(25) H(34) 109.5 no
H(33) C(25) H(34) 109.5 no
C(21) C(26) H(35) 109.5 no
C(21) C(26) H(36) 109.5 no
C(21) C(26) H(37) 109.5 no
H(35) C(26) H(36) 109.5 no
H(35) C(26) H(37) 109.5 no
H(36) C(26) H(37) 109.5 no
C(22) C(27) H(38) 109.5 no
C(22) C(27) H(39) 109.5 no
C(22) C(27) H(40) 109.5 no
H(38) C(27) H(39) 109.5 no
H(38) C(27) H(40) 109.5 no
H(39) C(27) H(40) 109.5 no
C(23) C(28) H(41) 109.5 no
C(23) C(28) H(42) 109.5 no
C(23) C(28) H(43) 109.5 no
H(41) C(28) H(42) 109.5 no
H(41) C(28) H(43) 109.5 no
H(42) C(28) H(43) 109.5 no
Zr(1) B(1) H(44) 120(2) no
Zr(1) B(1) H(45) 121(2) no
Zr(1) B(1) H(46) 48(2) no
Zr(1) B(1) H(47) 49(2) no
H(44) B(1) H(45) 118(3) no
H(44) B(1) H(46) 110(3) no
H(44) B(1) H(47) 106(3) no
H(45) B(1) H(46) 116(3) no
H(45) B(1) H(47) 107(3) no
H(46) B(1) H(47) 97(3) no
Zr(1) H(46) B(1) 105(3) no
Zr(1) H(47) B(1) 104(2) no

loop_
_geom_bond_atom_site_label_1
_geom_bond_atom_site_label_2
_geom_bond_distance
_geom_bond_publ_flag
Ru(1) Zr(1) 3.0091(6) yes
Ru(1) P(1) 2.2457(12) yes
Ru(1) P(2) 2.2608(13) yes
Ru(1) C(19) 2.279(4) yes
Ru(1) C(20) 2.322(4) yes
Ru(1) C(21) 2.289(4) yes
Ru(1) C(22) 2.273(4) yes
Ru(1) C(23) 2.254(4) yes
Zr(1) C(1) 2.475(4) yes
Zr(1) C(2) 2.495(4) yes
Zr(1) C(3) 2.549(5) yes
Zr(1) C(4) 2.501(5) yes
Zr(1) C(5) 2.471(4) yes
Zr(1) C(6) 2.471(5) yes
Zr(1) C(7) 2.463(4) yes
Zr(1) C(8) 2.521(5) yes
Zr(1) C(9) 2.558(5) yes
Zr(1) C(10) 2.477(5) yes
Zr(1) B(1) 2.527(6) yes
P(1) C(1) 1.817(5) yes
P(1) C(11) 1.834(4) yes
P(1) C(13) 1.855(5) yes
P(2) C(6) 1.799(5) yes
P(2) C(15) 1.840(5) yes
P(2) C(17) 1.835(4) yes
C(1) C(2) 1.426(7) yes
C(1) C(5) 1.425(7) yes
C(2) C(3) 1.393(7) yes
C(3) C(4) 1.406(7) yes
C(4) C(5) 1.401(7) yes
C(6) C(7) 1.421(6) yes
C(6) C(10) 1.423(7) yes
C(7) C(8) 1.422(7) yes
C(8) C(9) 1.388(7) yes
C(9) C(10) 1.413(7) yes
C(11) C(12) 1.539(7) yes
C(13) C(14) 1.521(7) yes
C(15) C(16) 1.524(7) yes
C(17) C(18) 1.535(7) yes
C(19) C(20) 1.412(7) yes
C(19) C(23) 1.441(7) yes
C(19) C(24) 1.505(6) yes
C(20) C(21) 1.425(7) yes
C(20) C(25) 1.493(7) yes
C(21) C(22) 1.443(7) yes
C(21) C(26) 1.510(7) yes
C(22) C(23) 1.412(6) yes
C(22) C(27) 1.501(7) yes
C(23) C(28) 1.503(7) yes
Zr(1) H(46) 1.94(4) no
Zr(1) H(47) 1.96(4) no
C(2) H(1) 0.950 no
C(3) H(2) 0.950 no
C(4) H(3) 0.950 no
C(5) H(4) 0.950 no
C(7) H(5) 0.950 no
C(8) H(6) 0.950 no
C(9) H(7) 0.950 no
C(10) H(8) 0.950 no
C(11) H(9) 0.950 no
C(11) H(10) 0.950 no
C(12) H(11) 0.950 no
C(12) H(12) 0.950 no
C(12) H(13) 0.950 no
C(13) H(14) 0.950 no
C(13) H(15) 0.950 no
C(14) H(16) 0.950 no
C(14) H(17) 0.950 no
C(14) H(18) 0.950 no
C(15) H(19) 0.950 no
C(15) H(20) 0.950 no
C(16) H(21) 0.950 no
C(16) H(22) 0.950 no
C(16) H(23) 0.950 no
C(17) H(24) 0.950 no
C(17) H(25) 0.950 no
C(18) H(26) 0.950 no
C(18) H(27) 0.950 no
C(18) H(28) 0.950 no
C(24) H(29) 0.950 no
C(24) H(30) 0.950 no
C(24) H(31) 0.950 no
C(25) H(32) 0.950 no
C(25) H(33) 0.950 no
C(25) H(34) 0.950 no
C(26) H(35) 0.950 no
C(26) H(36) 0.950 no
C(26) H(37) 0.950 no
C(27) H(38) 0.950 no
C(27) H(39) 0.950 no
C(27) H(40) 0.950 no
C(28) H(41) 0.950 no
C(28) H(42) 0.950 no
C(28) H(43) 0.950 no
B(1) H(44) 1.08(4) no
B(1) H(45) 1.11(5) no
B(1) H(46) 1.20(5) no
B(1) H(47) 1.20(4) no

loop_
_geom_contact_atom_site_label_1
_geom_contact_atom_site_label_2
_geom_contact_distance
_geom_contact_site_symmetry_2
C(9) C(18) 3.541(8) 3_566
C(18) C(9) 3.541(8) 3_566
C(2) H(14) 3.172 2_645
C(2) H(15) 3.486 2_645
C(2) H(17) 3.312 2_645
C(2) H(29) 3.362 2_645
C(2) H(41) 3.258 2_645
C(3) H(15) 3.324 2_645
C(3) H(29) 2.882 2_645
C(4) H(9) 3.203 3_666
C(4) H(18) 3.082 3_666
C(4) H(29) 3.527 2_645
C(5) H(4) 3.236 3_666
C(7) H(39) 3.470 4_565
C(7) H(42) 3.153 4_565
C(8) H(27) 3.257 3_566
C(8) H(28) 3.555 3_566
C(8) H(38) 3.595 4_565
C(8) H(39) 3.504 4_565
C(8) H(42) 3.115 4_565
C(9) H(22) 3.323 1_545
C(9) H(27) 3.321 3_566
C(9) H(28) 3.029 3_566
C(10) H(39) 3.176 2_545
C(11) H(31) 2.765 4_565
C(12) H(2) 3.410 1_565
C(12) H(3) 3.545 1_565
C(12) H(12) 3.238 3_676
C(12) H(31) 3.007 4_565
C(13) H(1) 3.058 2_655
C(13) H(2) 3.433 2_655
C(14) H(1) 3.203 2_655
C(14) H(3) 3.052 3_666
C(14) H(30) 3.484 2_655
C(14) H(34) 3.242 2_655
C(14) H(41) 3.461 2_645
C(14) H(42) 3.277 2_645
C(14) H(43) 3.575 2_645
C(15) H(33) 3.179 4_565
C(16) H(7) 3.103 1_565
C(16) H(33) 3.368 4_565
C(16) H(45) 3.58(5) 1_565
C(16) H(47) 3.20(4) 1_565
C(17) H(45) 3.31(5) 2_555
C(18) H(7) 3.107 3_566
C(18) H(32) 3.090 2_555
C(18) H(36) 3.556 2_555
C(18) H(45) 3.58(5) 2_555
C(19) H(5) 3.437 4_564
C(20) H(19) 3.528 4_564
C(21) H(20) 3.600 4_564
C(22) H(5) 3.272 4_564
C(23) H(5) 3.054 4_564
C(24) H(2) 3.351 2_655
C(24) H(9) 3.458 4_564
C(24) H(10) 3.126 4_564
C(24) H(12) 3.541 4_564
C(24) H(17) 3.533 2_645
C(25) H(17) 3.093 2_645
C(25) H(19) 3.380 4_564
C(25) H(20) 3.554 4_564
C(25) H(22) 3.496 4_564
C(25) H(26) 3.554 2_545
C(25) H(27) 3.543 2_545
C(26) H(20) 3.506 4_564
C(26) H(21) 3.132 2_545
C(26) H(25) 3.525 2_545
C(26) H(26) 3.335 2_545
C(26) H(45) 3.50(5) 2_555
C(27) H(8) 3.072 2_555
C(27) H(24) 3.545 2_555
C(27) H(27) 3.408 2_555
C(27) H(44) 3.55(4) 1_565
C(28) H(5) 3.213 4_564
C(28) H(6) 3.509 4_564
C(28) H(16) 2.697 2_655
C(28) H(44) 3.48(4) 1_565
B(1) H(23) 3.291 1_545
B(1) H(27) 3.484 2_545
B(1) H(38) 3.216 1_545
H(1) C(13) 3.058 2_645
H(1) C(14) 3.203 2_645
H(1) H(14) 2.495 2_645
H(1) H(15) 3.101 2_645
H(1) H(17) 2.546 2_645
H(1) H(29) 3.495 2_645
H(1) H(41) 3.145 2_645
H(2) C(12) 3.410 1_545
H(2) C(13) 3.433 2_645
H(2) C(24) 3.351 2_645
H(2) H(11) 3.334 1_545
H(2) H(12) 3.480 1_545
H(2) H(13) 2.890 1_545
H(2) H(14) 3.468 2_645
H(2) H(15) 2.788 2_645
H(2) H(16) 3.572 2_645
H(2) H(17) 3.403 2_645
H(2) H(29) 2.645 2_645
H(2) H(30) 3.324 2_645
H(2) H(43) 3.301 1_545
H(3) C(12) 3.545 1_545
H(3) C(14) 3.052 3_666
H(3) H(9) 2.729 3_666
H(3) H(11) 3.299 1_545
H(3) H(12) 3.117 1_545
H(3) H(16) 3.117 3_666
H(3) H(17) 3.367 3_666
H(3) H(18) 2.295 3_666
H(4) C(5) 3.236 3_666
H(4) H(4) 3.077 3_666
H(4) H(16) 3.311 3_666
H(4) H(18) 3.449 3_666
H(4) H(41) 3.289 4_565
H(4) H(42) 3.113 4_565
H(5) C(19) 3.437 4_565
H(5) C(22) 3.272 4_565
H(5) C(23) 3.054 4_565
H(5) C(28) 3.213 4_565
H(5) H(31) 3.583 4_565
H(5) H(39) 3.385 4_565
H(5) H(41) 3.524 4_565
H(5) H(42) 2.643 4_565
H(6) C(28) 3.509 4_565
H(6) H(16) 3.492 3_666
H(6) H(27) 2.918 3_566
H(6) H(38) 3.167 4_565
H(6) H(39) 3.479 4_565
H(6) H(42) 2.569 4_565
H(7) C(16) 3.103 1_545
H(7) C(18) 3.107 3_566
H(7) H(21) 2.726 1_545
H(7) H(22) 2.674 1_545
H(7) H(23) 3.510 1_545
H(7) H(26) 3.123 3_566
H(7) H(27) 3.062 3_566
H(7) H(28) 2.635 3_566
H(7) H(35) 3.051 2_545
H(7) H(36) 3.360 2_545
H(8) C(27) 3.072 2_545
H(8) H(35) 3.127 2_545
H(8) H(38) 3.583 2_545
H(8) H(39) 2.357 2_545
H(8) H(40) 2.978 2_545
H(9) C(4) 3.203 3_666
H(9) C(24) 3.458 4_565
H(9) H(3) 2.729 3_666
H(9) H(12) 3.278 3_676
H(9) H(29) 3.371 4_565
H(9) H(31) 2.707 4_565
H(10) C(24) 3.126 4_565
H(10) H(29) 3.316 4_565
H(10) H(31) 2.307 4_565
H(11) H(2) 3.334 1_565
H(11) H(3) 3.299 1_565
H(11) H(31) 3.095 4_565
H(11) H(33) 3.083 4_565
H(12) C(12) 3.238 3_676
H(12) C(24) 3.541 4_565
H(12) H(2) 3.480 1_565
H(12) H(3) 3.117 1_565
H(12) H(9) 3.278 3_676
H(12) H(12) 2.374 3_676
H(12) H(13) 3.508 3_676
H(12) H(18) 3.389 3_676
H(12) H(31) 3.489 2_655
H(12) H(31) 2.674 4_565
H(12) H(33) 3.550 4_565
H(13) H(2) 2.890 1_565
H(13) H(12) 3.508 3_676
H(13) H(30) 3.139 2_655
H(14) C(2) 3.172 2_655
H(14) H(1) 2.495 2_655
H(14) H(2) 3.468 2_655
H(14) H(30) 3.065 2_655
H(15) C(2) 3.486 2_655
H(15) C(3) 3.324 2_655
H(15) H(1) 3.101 2_655
H(15) H(2) 2.788 2_655
H(16) C(28) 2.697 2_645
H(16) H(2) 3.572 2_655
H(16) H(3) 3.117 3_666
H(16) H(4) 3.311 3_666
H(16) H(6) 3.492 3_666
H(16) H(34) 3.507 2_655
H(16) H(41) 2.533 2_645
H(16) H(42) 2.379 2_645
H(16) H(43) 2.728 2_645
H(16) H(44) 3.495 2_655
H(17) C(2) 3.312 2_655
H(17) C(24) 3.533 2_655
H(17) C(25) 3.093 2_655
H(17) H(1) 2.546 2_655
H(17) H(2) 3.403 2_655
H(17) H(3) 3.367 3_666
H(17) H(30) 2.774 2_655
H(17) H(31) 3.527 2_655
H(17) H(33) 3.042 2_655
H(17) H(34) 2.338 2_655
H(17) H(42) 3.512 2_645
H(17) H(44) 3.233 2_655
H(18) C(4) 3.082 3_666
H(18) H(3) 2.295 3_666
H(18) H(4) 3.449 3_666
H(18) H(12) 3.389 3_676
H(19) C(20) 3.528 4_565
H(19) C(25) 3.380 4_565
H(19) H(31) 3.191 4_565
H(19) H(33) 2.663 4_565
H(20) C(21) 3.600 4_565
H(20) C(25) 3.554 4_565
H(20) C(26) 3.506 4_565
H(20) H(32) 3.428 4_565
H(20) H(33) 3.136 4_565
H(20) H(36) 2.738 4_565
H(21) C(26) 3.132 2_555
H(21) H(7) 2.726 1_565
H(21) H(26) 3.536 3_576
H(21) H(35) 3.076 2_555
H(21) H(36) 2.685 2_555
H(21) H(37) 3.126 2_555
H(21) H(45) 3.403 1_565
H(21) H(47) 3.407 1_565
H(22) C(9) 3.323 1_565
H(22) C(25) 3.496 4_565
H(22) H(7) 2.674 1_565
H(22) H(32) 3.421 4_565
H(22) H(33) 2.736 4_565
H(22) H(47) 2.829 1_565
H(23) B(1) 3.291 1_565
H(23) H(7) 3.510 1_565
H(23) H(44) 3.320 1_565
H(23) H(45) 3.127 1_565
H(23) H(47) 2.887 1_565
H(24) C(27) 3.545 2_545
H(24) H(38) 3.476 2_545
H(24) H(39) 3.263 2_545
H(24) H(40) 3.317 2_545
H(24) H(45) 2.875 2_555
H(25) C(26) 3.525 2_555
H(25) H(36) 3.418 2_555
H(25) H(37) 2.818 2_555
H(25) H(45) 3.077 2_555
H(26) C(25) 3.554 2_555
H(26) C(26) 3.335 2_555
H(26) H(7) 3.123 3_566
H(26) H(21) 3.536 3_576
H(26) H(32) 2.632 2_555
H(26) H(36) 2.704 2_555
H(26) H(37) 3.099 2_555
H(27) C(8) 3.257 3_566
H(27) C(9) 3.321 3_566
H(27) C(25) 3.543 2_555
H(27) C(27) 3.408 2_545
H(27) B(1) 3.484 2_555
H(27) H(6) 2.918 3_566
H(27) H(7) 3.062 3_566
H(27) H(32) 2.704 2_555
H(27) H(38) 2.955 2_545
H(27) H(39) 3.062 2_545
H(27) H(44) 3.365 2_555
H(27) H(45) 3.026 2_555
H(28) C(8) 3.555 3_566
H(28) C(9) 3.029 3_566
H(28) H(7) 2.635 3_566
H(28) H(39) 3.556 2_545
H(29) C(2) 3.362 2_655
H(29) C(3) 2.882 2_655
H(29) C(4) 3.527 2_655
H(29) H(1) 3.495 2_655
H(29) H(2) 2.645 2_655
H(29) H(9) 3.371 4_564
H(29) H(10) 3.316 4_564
H(30) C(14) 3.484 2_645
H(30) H(2) 3.324 2_655
H(30) H(13) 3.139 2_645
H(30) H(14) 3.065 2_645
H(30) H(17) 2.774 2_645
H(31) C(11) 2.765 4_564
H(31) C(12) 3.007 4_564
H(31) H(5) 3.583 4_564
H(31) H(9) 2.707 4_564
H(31) H(10) 2.307 4_564
H(31) H(11) 3.095 4_564
H(31) H(12) 3.489 2_645
H(31) H(12) 2.674 4_564
H(31) H(17) 3.527 2_645
H(31) H(19) 3.191 4_564
H(32) C(18) 3.090 2_545
H(32) H(20) 3.428 4_564
H(32) H(22) 3.421 4_564
H(32) H(26) 2.632 2_545
H(32) H(27) 2.704 2_545
H(33) C(15) 3.179 4_564
H(33) C(16) 3.368 4_564
H(33) H(11) 3.083 4_564
H(33) H(12) 3.550 4_564
H(33) H(17) 3.042 2_645
H(33) H(19) 2.663 4_564
H(33) H(20) 3.136 4_564
H(33) H(22) 2.736 4_564
H(34) C(14) 3.242 2_645
H(34) H(16) 3.507 2_645
H(34) H(17) 2.338 2_645
H(35) H(7) 3.051 2_555
H(35) H(8) 3.127 2_555
H(35) H(21) 3.076 2_545
H(35) H(45) 2.706 2_555
H(36) C(18) 3.556 2_545
H(36) H(7) 3.360 2_555
H(36) H(20) 2.738 4_564
H(36) H(21) 2.685 2_545
H(36) H(25) 3.418 2_545
H(36) H(26) 2.704 2_545
H(37) H(21) 3.126 2_545
H(37) H(25) 2.818 2_545
H(37) H(26) 3.099 2_545
H(37) H(40) 3.114 2_545
H(37) H(45) 3.522 2_555
H(38) C(8) 3.595 4_564
H(38) B(1) 3.216 1_565
H(38) H(6) 3.167 4_564
H(38) H(8) 3.583 2_555
H(38) H(24) 3.476 2_555
H(38) H(27) 2.955 2_555
H(38) H(44) 2.644 1_565
H(38) H(45) 3.012 1_565
H(39) C(7) 3.470 4_564
H(39) C(8) 3.504 4_564
H(39) C(10) 3.176 2_555
H(39) H(5) 3.385 4_564
H(39) H(6) 3.479 4_564
H(39) H(8) 2.357 2_555
H(39) H(24) 3.263 2_555
H(39) H(27) 3.062 2_555
H(39) H(28) 3.556 2_555
H(40) H(8) 2.978 2_555
H(40) H(24) 3.317 2_555
H(40) H(37) 3.114 2_555
H(40) H(45) 3.432 1_565
H(41) C(2) 3.258 2_655
H(41) C(14) 3.461 2_655
H(41) H(1) 3.145 2_655
H(41) H(4) 3.289 4_564
H(41) H(5) 3.524 4_564
H(41) H(16) 2.533 2_655
H(42) C(7) 3.153 4_564
H(42) C(8) 3.115 4_564
H(42) C(14) 3.277 2_655
H(42) H(4) 3.113 4_564
H(42) H(5) 2.643 4_564
H(42) H(6) 2.569 4_564
H(42) H(16) 2.379 2_655
H(42) H(17) 3.512 2_655
H(42) H(44) 3.248 1_565
H(43) C(14) 3.575 2_655
H(43) H(2) 3.301 1_565
H(43) H(16) 2.728 2_655
H(43) H(44) 2.850 1_565
H(44) C(27) 3.55(4) 1_545
H(44) C(28) 3.48(4) 1_545
H(44) H(16) 3.495 2_645
H(44) H(17) 3.233 2_645
H(44) H(23) 3.320 1_545
H(44) H(27) 3.365 2_545
H(44) H(38) 2.644 1_545
H(44) H(42) 3.248 1_545
H(44) H(43) 2.850 1_545
H(45) C(16) 3.58(5) 1_545
H(45) C(17) 3.31(5) 2_545
H(45) C(18) 3.58(5) 2_545
H(45) C(26) 3.50(5) 2_545
H(45) H(21) 3.403 1_545
H(45) H(23) 3.127 1_545
H(45) H(24) 2.875 2_545
H(45) H(25) 3.077 2_545
H(45) H(27) 3.026 2_545
H(45) H(35) 2.706 2_545
H(45) H(37) 3.522 2_545
H(45) H(38) 3.012 1_545
H(45) H(40) 3.432 1_545
H(47) C(16) 3.20(4) 1_545
H(47) H(21) 3.407 1_545
H(47) H(22) 2.829 1_545
H(47) H(23) 2.887 1_545

loop_
_geom_torsion_atom_site_label_1
_geom_torsion_atom_site_label_2
_geom_torsion_atom_site_label_3
_geom_torsion_atom_site_label_4
_geom_torsion
Zr(1) Ru(1) P(1) C(1) 22.49(16)
Zr(1) Ru(1) P(1) C(11) -95.9(2)
Zr(1) Ru(1) P(1) C(13) 135.1(2)
P(1) Ru(1) Zr(1) C(1) -16.43(12)
P(1) Ru(1) Zr(1) C(2) -49.62(11)
P(1) Ru(1) Zr(1) C(3) -53.70(13)
P(1) Ru(1) Zr(1) C(4) -20.03(16)
P(1) Ru(1) Zr(1) C(5) 1.49(12)
P(1) Ru(1) Zr(1) C(6) 107.38(11)
P(1) Ru(1) Zr(1) C(7) 81.59(12)
P(1) Ru(1) Zr(1) C(8) 92.52(15)
P(1) Ru(1) Zr(1) C(9) 131.35(14)
P(1) Ru(1) Zr(1) C(10) 136.25(12)
P(1) Ru(1) Zr(1) B(1) -140.17(16)
Zr(1) Ru(1) P(2) C(6) -3.66(16)
Zr(1) Ru(1) P(2) C(15) 116.5(2)
Zr(1) Ru(1) P(2) C(17) -115.4(2)
P(2) Ru(1) Zr(1) C(1) -121.19(12)
P(2) Ru(1) Zr(1) C(2) -154.38(12)
P(2) Ru(1) Zr(1) C(3) -158.46(13)
P(2) Ru(1) Zr(1) C(4) -124.79(16)
P(2) Ru(1) Zr(1) C(5) -103.27(12)
P(2) Ru(1) Zr(1) C(6) 2.62(11)
P(2) Ru(1) Zr(1) C(7) -23.17(12)
P(2) Ru(1) Zr(1) C(8) -12.24(15)
P(2) Ru(1) Zr(1) C(9) 26.59(14)
P(2) Ru(1) Zr(1) C(10) 31.49(12)
P(2) Ru(1) Zr(1) B(1) 115.07(16)
Zr(1) Ru(1) C(19) C(20) 66.1(2)
Zr(1) Ru(1) C(19) C(23) -177.1(2)
Zr(1) Ru(1) C(19) C(24) -54.1(5)
C(19) Ru(1) Zr(1) C(1) 73.54(17)
C(19) Ru(1) Zr(1) C(2) 40.36(17)
C(19) Ru(1) Zr(1) C(3) 36.27(18)
C(19) Ru(1) Zr(1) C(4) 69.9(2)
C(19) Ru(1) Zr(1) C(5) 91.46(17)
C(19) Ru(1) Zr(1) C(6) -162.64(17)
C(19) Ru(1) Zr(1) C(7) 171.57(17)
C(19) Ru(1) Zr(1) C(8) -177.51(19)
C(19) Ru(1) Zr(1) C(9) -138.68(19)
C(19) Ru(1) Zr(1) C(10) -133.78(17)
C(19) Ru(1) Zr(1) B(1) -50.2(2)
Zr(1) Ru(1) C(20) C(19) -125.2(2)
Zr(1) Ru(1) C(20) C(21) 116.9(2)
Zr(1) Ru(1) C(20) C(25) -5.4(5)
C(20) Ru(1) Zr(1) C(1) 106.43(17)
C(20) Ru(1) Zr(1) C(2) 73.24(17)
C(20) Ru(1) Zr(1) C(3) 69.16(18)
C(20) Ru(1) Zr(1) C(4) 102.8(2)
C(20) Ru(1) Zr(1) C(5) 124.35(17)
C(20) Ru(1) Zr(1) C(6) -129.76(17)
C(20) Ru(1) Zr(1) C(7) -155.55(17)
C(20) Ru(1) Zr(1) C(8) -144.6(2)
C(20) Ru(1) Zr(1) C(9) -105.79(19)
C(20) Ru(1) Zr(1) C(10) -100.89(17)
C(20) Ru(1) Zr(1) B(1) -17.3(2)
Zr(1) Ru(1) C(21) C(20) -73.9(2)
Zr(1) Ru(1) C(21) C(22) 169.5(2)
Zr(1) Ru(1) C(21) C(26) 46.8(5)
C(21) Ru(1) Zr(1) C(1) 141.45(18)
C(21) Ru(1) Zr(1) C(2) 108.26(17)
C(21) Ru(1) Zr(1) C(3) 104.18(19)
C(21) Ru(1) Zr(1) C(4) 137.9(2)
C(21) Ru(1) Zr(1) C(5) 159.37(18)
C(21) Ru(1) Zr(1) C(6) -94.74(17)
C(21) Ru(1) Zr(1) C(7) -120.53(18)
C(21) Ru(1) Zr(1) C(8) -109.6(2)
C(21) Ru(1) Zr(1) C(9) -70.77(19)
C(21) Ru(1) Zr(1) C(10) -65.87(17)
C(21) Ru(1) Zr(1) B(1) 17.7(2)
Zr(1) Ru(1) C(22) C(21) -19.4(4)
Zr(1) Ru(1) C(22) C(23) -135.8(2)
Zr(1) Ru(1) C(22) C(27) 104.5(4)
C(22) Ru(1) Zr(1) C(1) 154.0(2)
C(22) Ru(1) Zr(1) C(2) 120.8(2)
C(22) Ru(1) Zr(1) C(3) 116.8(2)
C(22) Ru(1) Zr(1) C(4) 150.4(2)
C(22) Ru(1) Zr(1) C(5) 172.0(2)
C(22) Ru(1) Zr(1) C(6) -82.2(2)
C(22) Ru(1) Zr(1) C(7) -107.9(2)
C(22) Ru(1) Zr(1) C(8) -97.0(2)
C(22) Ru(1) Zr(1) C(9) -58.2(2)
C(22) Ru(1) Zr(1) C(10) -53.3(2)
C(22) Ru(1) Zr(1) B(1) 30.3(3)
Zr(1) Ru(1) C(23) C(19) 6.2(4)
Zr(1) Ru(1) C(23) C(22) 122.3(3)
Zr(1) Ru(1) C(23) C(28) -116.7(4)
C(23) Ru(1) Zr(1) C(1) 69.3(3)
C(23) Ru(1) Zr(1) C(2) 36.1(3)
C(23) Ru(1) Zr(1) C(3) 32.0(3)
C(23) Ru(1) Zr(1) C(4) 65.7(3)
C(23) Ru(1) Zr(1) C(5) 87.2(3)
C(23) Ru(1) Zr(1) C(6) -166.9(3)
C(23) Ru(1) Zr(1) C(7) 167.3(3)
C(23) Ru(1) Zr(1) C(8) 178.3(3)
C(23) Ru(1) Zr(1) C(9) -142.9(3)
C(23) Ru(1) Zr(1) C(10) -138.0(3)
C(23) Ru(1) Zr(1) B(1) -54.4(3)
P(1) Ru(1) P(2) C(6) -75.71(17)
P(1) Ru(1) P(2) C(15) 44.5(2)
P(1) Ru(1) P(2) C(17) 172.6(2)
P(2) Ru(1) P(1) C(1) 95.39(17)
P(2) Ru(1) P(1) C(11) -23.0(2)
P(2) Ru(1) P(1) C(13) -152.0(2)
P(1) Ru(1) C(19) C(20) 143.2(2)
P(1) Ru(1) C(19) C(23) -100.0(2)
P(1) Ru(1) C(19) C(24) 23.0(5)
C(19) Ru(1) P(1) C(1) -95.2(2)
C(19) Ru(1) P(1) C(11) 146.4(2)
C(19) Ru(1) P(1) C(13) 17.4(2)
P(1) Ru(1) C(20) C(19) -46.0(3)
P(1) Ru(1) C(20) C(21) -163.9(2)
P(1) Ru(1) C(20) C(25) 73.9(5)
C(20) Ru(1) P(1) C(1) -70.2(2)
C(20) Ru(1) P(1) C(11) 171.4(2)
C(20) Ru(1) P(1) C(13) 42.4(2)
P(1) Ru(1) C(21) C(20) 36.3(5)
P(1) Ru(1) C(21) C(22) -80.4(4)
P(1) Ru(1) C(21) C(26) 157.0(3)
C(21) Ru(1) P(1) C(1) -95.1(3)
C(21) Ru(1) P(1) C(11) 146.5(4)
C(21) Ru(1) P(1) C(13) 17.6(4)
P(1) Ru(1) C(22) C(21) 147.7(2)
P(1) Ru(1) C(22) C(23) 31.2(3)
P(1) Ru(1) C(22) C(27) -88.4(4)
C(22) Ru(1) P(1) C(1) -150.8(2)
C(22) Ru(1) P(1) C(11) 90.8(2)
C(22) Ru(1) P(1) C(13) -38.2(2)
P(1) Ru(1) C(23) C(19) 86.2(2)
P(1) Ru(1) C(23) C(22) -157.7(2)
P(1) Ru(1) C(23) C(28) -36.7(4)
C(23) Ru(1) P(1) C(1) -132.5(2)
C(23) Ru(1) P(1) C(11) 109.1(2)
C(23) Ru(1) P(1) C(13) -19.9(2)
P(2) Ru(1) C(19) C(20) -68.4(5)
P(2) Ru(1) C(19) C(23) 48.4(5)
P(2) Ru(1) C(19) C(24) 171.4(3)
C(19) Ru(1) P(2) C(6) 136.2(4)
C(19) Ru(1) P(2) C(15) -103.6(4)
C(19) Ru(1) P(2) C(17) 24.5(4)
P(2) Ru(1) C(20) C(19) 153.7(2)
P(2) Ru(1) C(20) C(21) 35.8(3)
P(2) Ru(1) C(20) C(25) -86.5(5)
C(20) Ru(1) P(2) C(6) 87.9(2)
C(20) Ru(1) P(2) C(15) -152.0(2)
C(20) Ru(1) P(2) C(17) -23.9(2)
P(2) Ru(1) C(21) C(20) -154.2(2)
P(2) Ru(1) C(21) C(22) 89.1(2)
P(2) Ru(1) C(21) C(26) -33.6(5)
C(21) Ru(1) P(2) C(6) 108.4(2)
C(21) Ru(1) P(2) C(15) -131.4(2)
C(21) Ru(1) P(2) C(17) -3.3(2)
P(2) Ru(1) C(22) C(21) -98.0(2)
P(2) Ru(1) C(22) C(23) 145.5(2)
P(2) Ru(1) C(22) C(27) 25.9(4)
C(22) Ru(1) P(2) C(6) 145.8(2)
C(22) Ru(1) P(2) C(15) -94.0(2)
C(22) Ru(1) P(2) C(17) 34.1(2)
P(2) Ru(1) C(23) C(19) -160.9(2)
P(2) Ru(1) C(23) C(22) -44.8(3)
P(2) Ru(1) C(23) C(28) 76.2(4)
C(23) Ru(1) P(2) C(6) 170.9(2)
C(23) Ru(1) P(2) C(15) -68.9(2)
C(23) Ru(1) P(2) C(17) 59.2(2)
C(19) Ru(1) C(20) C(21) -117.9(4)
C(19) Ru(1) C(20) C(25) 119.8(6)
C(20) Ru(1) C(19) C(23) 116.8(3)
C(20) Ru(1) C(19) C(24) -120.2(6)
C(19) Ru(1) C(21) C(20) 36.5(2)
C(19) Ru(1) C(21) C(22) -80.2(3)
C(19) Ru(1) C(21) C(26) 157.1(5)
C(21) Ru(1) C(19) C(20) -36.7(2)
C(21) Ru(1) C(19) C(23) 80.1(2)
C(21) Ru(1) C(19) C(24) -157.0(5)
C(19) Ru(1) C(22) C(21) 78.2(2)
C(19) Ru(1) C(22) C(23) -38.3(2)
C(19) Ru(1) C(22) C(27) -158.0(5)
C(22) Ru(1) C(19) C(20) -79.3(3)
C(22) Ru(1) C(19) C(23) 37.5(2)
C(22) Ru(1) C(19) C(24) 160.5(5)
C(19) Ru(1) C(23) C(22) 116.1(3)
C(19) Ru(1) C(23) C(28) -122.9(5)
C(23) Ru(1) C(19) C(20) -116.8(3)
C(23) Ru(1) C(19) C(24) 123.0(6)
C(20) Ru(1) C(21) C(22) -116.7(4)
C(20) Ru(1) C(21) C(26) 120.7(6)
C(21) Ru(1) C(20) C(19) 117.9(4)
C(21) Ru(1) C(20) C(25) -122.3(6)
C(20) Ru(1) C(22) C(21) 37.0(2)
C(20) Ru(1) C(22) C(23) -79.4(3)
C(20) Ru(1) C(22) C(27) 160.9(5)
C(22) Ru(1) C(20) C(19) 80.0(3)
C(22) Ru(1) C(20) C(21) -37.9(2)
C(22) Ru(1) C(20) C(25) -160.2(5)
C(20) Ru(1) C(23) C(19) -36.7(2)
C(20) Ru(1) C(23) C(22) 79.4(3)
C(20) Ru(1) C(23) C(28) -159.6(5)
C(23) Ru(1) C(20) C(19) 38.1(2)
C(23) Ru(1) C(20) C(21) -79.8(3)
C(23) Ru(1) C(20) C(25) 157.9(5)
C(21) Ru(1) C(22) C(23) -116.4(4)
C(21) Ru(1) C(22) C(27) 123.9(5)
C(22) Ru(1) C(21) C(20) 116.7(4)
C(22) Ru(1) C(21) C(26) -122.7(6)
C(21) Ru(1) C(23) C(19) -78.2(2)
C(21) Ru(1) C(23) C(22) 37.9(2)
C(21) Ru(1) C(23) C(28) 159.0(5)
C(23) Ru(1) C(21) C(20) 79.3(3)
C(23) Ru(1) C(21) C(22) -37.4(2)
C(23) Ru(1) C(21) C(26) -160.0(5)
C(22) Ru(1) C(23) C(19) -116.1(3)
C(22) Ru(1) C(23) C(28) 121.0(5)
C(23) Ru(1) C(22) C(21) 116.4(4)
C(23) Ru(1) C(22) C(27) -119.7(5)
Ru(1) Zr(1) C(1) P(1) 19.98(14)
Ru(1) Zr(1) C(1) C(2) -100.6(2)
Ru(1) Zr(1) C(1) C(5) 146.8(3)
Ru(1) Zr(1) C(2) C(1) 71.5(2)
Ru(1) Zr(1) C(2) C(3) -172.9(3)
Ru(1) Zr(1) C(3) C(2) 7.6(3)
Ru(1) Zr(1) C(3) C(4) 124.1(2)
Ru(1) Zr(1) C(4) C(3) -73.2(3)
Ru(1) Zr(1) C(4) C(5) 41.8(3)
Ru(1) Zr(1) C(5) C(1) -32.1(3)
Ru(1) Zr(1) C(5) C(4) -147.2(2)
Ru(1) Zr(1) C(6) P(2) -3.26(14)
Ru(1) Zr(1) C(6) C(7) -128.2(2)
Ru(1) Zr(1) C(6) C(10) 118.8(2)
Ru(1) Zr(1) C(7) C(6) 49.2(2)
Ru(1) Zr(1) C(7) C(8) 163.9(2)
Ru(1) Zr(1) C(8) C(7) -20.2(3)
Ru(1) Zr(1) C(8) C(9) 95.4(3)
Ru(1) Zr(1) C(9) C(8) -107.6(3)
Ru(1) Zr(1) C(9) C(10) 9.1(3)
Ru(1) Zr(1) C(10) C(6) -57.3(2)
Ru(1) Zr(1) C(10) C(9) -172.4(2)
C(1) Zr(1) C(2) C(3) 115.6(4)
C(2) Zr(1) C(1) P(1) 120.6(3)
C(2) Zr(1) C(1) C(5) -112.7(4)
C(1) Zr(1) C(3) C(2) -37.5(2)
C(1) Zr(1) C(3) C(4) 78.9(3)
C(3) Zr(1) C(1) P(1) 156.6(2)
C(3) Zr(1) C(1) C(2) 36.0(2)
C(3) Zr(1) C(1) C(5) -76.6(3)
C(1) Zr(1) C(4) C(3) -77.3(3)
C(1) Zr(1) C(4) C(5) 37.6(2)
C(4) Zr(1) C(1) P(1) -163.5(2)
C(4) Zr(1) C(1) C(2) 75.9(3)
C(4) Zr(1) C(1) C(5) -36.7(2)
C(1) Zr(1) C(5) C(4) -115.1(4)
C(5) Zr(1) C(1) P(1) -126.8(3)
C(5) Zr(1) C(1) C(2) 112.7(4)
C(1) Zr(1) C(6) P(2) 57.6(2)
C(1) Zr(1) C(6) C(7) -67.4(3)
C(1) Zr(1) C(6) C(10) 179.7(2)
C(6) Zr(1) C(1) P(1) -41.7(2)
C(6) Zr(1) C(1) C(2) -162.3(2)
C(6) Zr(1) C(1) C(5) 85.1(3)
C(1) Zr(1) C(7) C(6) 122.1(3)
C(1) Zr(1) C(7) C(8) -123.2(3)
C(7) Zr(1) C(1) P(1) -72.7(2)
C(7) Zr(1) C(1) C(2) 166.7(2)
C(7) Zr(1) C(1) C(5) 54.0(3)
C(1) Zr(1) C(8) C(7) 66.1(3)
C(1) Zr(1) C(8) C(9) -178.3(3)
C(8) Zr(1) C(1) P(1) -103.2(2)
C(8) Zr(1) C(1) C(2) 136.3(2)
C(8) Zr(1) C(1) C(5) 23.6(3)
C(1) Zr(1) C(9) C(8) 2.8(5)
C(1) Zr(1) C(9) C(10) 119.6(3)
C(9) Zr(1) C(1) P(1) -104.8(3)
C(9) Zr(1) C(1) C(2) 134.6(3)
C(9) Zr(1) C(1) C(5) 22.0(4)
C(1) Zr(1) C(10) C(6) -0.6(4)
C(1) Zr(1) C(10) C(9) -115.7(3)
C(10) Zr(1) C(1) P(1) -41.3(4)
C(10) Zr(1) C(1) C(2) -161.9(3)
C(10) Zr(1) C(1) C(5) 85.4(4)
B(1) Zr(1) C(1) P(1) 110.9(2)
B(1) Zr(1) C(1) C(2) -9.7(3)
B(1) Zr(1) C(1) C(5) -122.4(3)
C(2) Zr(1) C(3) C(4) 116.5(4)
C(3) Zr(1) C(2) C(1) -115.6(4)
C(2) Zr(1) C(4) C(3) -36.0(3)
C(2) Zr(1) C(4) C(5) 79.0(3)
C(4) Zr(1) C(2) C(1) -79.3(3)
C(4) Zr(1) C(2) C(3) 36.3(3)
C(2) Zr(1) C(5) C(1) 38.5(2)
C(2) Zr(1) C(5) C(4) -76.6(3)
C(5) Zr(1) C(2) C(1) -38.7(2)
C(5) Zr(1) C(2) C(3) 77.0(3)
C(2) Zr(1) C(6) P(2) 40.2(3)
C(2) Zr(1) C(6) C(7) -84.8(3)
C(2) Zr(1) C(6) C(10) 162.3(3)
C(6) Zr(1) C(2) C(1) 29.5(4)
C(6) Zr(1) C(2) C(3) 145.1(3)
C(2) Zr(1) C(7) C(6) 131.8(2)
C(2) Zr(1) C(7) C(8) -113.5(3)
C(7) Zr(1) C(2) C(1) -17.6(3)
C(7) Zr(1) C(2) C(3) 98.0(3)
C(2) Zr(1) C(8) C(7) 99.2(3)
C(2) Zr(1) C(8) C(9) -145.2(3)
C(8) Zr(1) C(2) C(1) -63.7(3)
C(8) Zr(1) C(2) C(3) 51.9(4)
C(2) Zr(1) C(9) C(8) 74.7(5)
C(2) Zr(1) C(9) C(10) -168.5(3)
C(9) Zr(1) C(2) C(1) -110.5(4)
C(9) Zr(1) C(2) C(3) 5.2(5)
C(2) Zr(1) C(10) C(6) -93.4(9)
C(2) Zr(1) C(10) C(9) 151.5(8)
C(10) Zr(1) C(2) C(1) 108.2(9)
C(10) Zr(1) C(2) C(3) -136.2(9)
B(1) Zr(1) C(2) C(1) 172.1(3)
B(1) Zr(1) C(2) C(3) -72.3(3)
C(3) Zr(1) C(4) C(5) 115.0(4)
C(4) Zr(1) C(3) C(2) -116.5(4)
C(3) Zr(1) C(5) C(1) 78.3(3)
C(3) Zr(1) C(5) C(4) -36.8(3)
C(5) Zr(1) C(3) C(2) -79.2(3)
C(5) Zr(1) C(3) C(4) 37.3(3)
C(3) Zr(1) C(6) P(2) 109.5(5)
C(3) Zr(1) C(6) C(7) -15.5(6)
C(3) Zr(1) C(6) C(10) -128.5(5)
C(6) Zr(1) C(3) C(2) -98.8(5)
C(6) Zr(1) C(3) C(4) 17.7(7)
C(3) Zr(1) C(7) C(6) 173.7(2)
C(3) Zr(1) C(7) C(8) -71.6(3)
C(7) Zr(1) C(3) C(2) -109.5(3)
C(7) Zr(1) C(3) C(4) 6.9(4)
C(3) Zr(1) C(8) C(7) 126.1(3)
C(3) Zr(1) C(8) C(9) -118.3(3)
C(8) Zr(1) C(3) C(2) -143.7(2)
C(8) Zr(1) C(3) C(4) -27.2(3)
C(3) Zr(1) C(9) C(8) 78.0(3)
C(3) Zr(1) C(9) C(10) -165.3(2)
C(9) Zr(1) C(3) C(2) -177.5(2)
C(9) Zr(1) C(3) C(4) -61.0(3)
C(3) Zr(1) C(10) C(6) 144.2(3)
C(3) Zr(1) C(10) C(9) 29.1(5)
C(10) Zr(1) C(3) C(2) 164.2(3)
C(10) Zr(1) C(3) C(4) -79.3(5)
B(1) Zr(1) C(3) C(2) 106.3(3)
B(1) Zr(1) C(3) C(4) -137.2(3)
C(4) Zr(1) C(5) C(1) 115.1(4)
C(5) Zr(1) C(4) C(3) -115.0(4)
C(4) Zr(1) C(6) P(2) 121.6(2)
C(4) Zr(1) C(6) C(7) -3.3(3)
C(4) Zr(1) C(6) C(10) -116.3(3)
C(6) Zr(1) C(4) C(3) -172.7(2)
C(6) Zr(1) C(4) C(5) -57.7(3)
C(4) Zr(1) C(7) C(6) 177.4(3)
C(4) Zr(1) C(7) C(8) -67.9(3)
C(7) Zr(1) C(4) C(3) -174.5(3)
C(7) Zr(1) C(4) C(5) -59.5(3)
C(4) Zr(1) C(8) C(7) 111.9(3)
C(4) Zr(1) C(8) C(9) -132.6(3)
C(8) Zr(1) C(4) C(3) 154.8(3)
C(8) Zr(1) C(4) C(5) -90.2(3)
C(4) Zr(1) C(9) C(8) 49.1(3)
C(4) Zr(1) C(9) C(10) 165.9(2)
C(9) Zr(1) C(4) C(3) 131.3(3)
C(9) Zr(1) C(4) C(5) -113.8(3)
C(4) Zr(1) C(10) C(6) 95.2(3)
C(4) Zr(1) C(10) C(9) -19.9(4)
C(10) Zr(1) C(4) C(3) 142.1(3)
C(10) Zr(1) C(4) C(5) -102.9(3)
B(1) Zr(1) C(4) C(3) 44.6(3)
B(1) Zr(1) C(4) C(5) 159.6(3)
C(5) Zr(1) C(6) P(2) 92.9(2)
C(5) Zr(1) C(6) C(7) -32.0(3)
C(5) Zr(1) C(6) C(10) -145.0(2)
C(6) Zr(1) C(5) C(1) -108.3(3)
C(6) Zr(1) C(5) C(4) 136.6(3)
C(5) Zr(1) C(7) C(6) 149.1(3)
C(5) Zr(1) C(7) C(8) -96.2(3)
C(7) Zr(1) C(5) C(1) -125.6(3)
C(7) Zr(1) C(5) C(4) 119.3(3)
C(5) Zr(1) C(8) C(7) 79.0(3)
C(5) Zr(1) C(8) C(9) -165.5(3)
C(8) Zr(1) C(5) C(1) -158.7(3)
C(8) Zr(1) C(5) C(4) 86.2(3)
C(5) Zr(1) C(9) C(8) 16.0(3)
C(5) Zr(1) C(9) C(10) 132.7(3)
C(9) Zr(1) C(5) C(1) -167.1(2)
C(9) Zr(1) C(5) C(4) 77.8(3)
C(5) Zr(1) C(10) C(6) 48.7(3)
C(5) Zr(1) C(10) C(9) -66.4(3)
C(10) Zr(1) C(5) C(1) -134.1(3)
C(10) Zr(1) C(5) C(4) 110.8(3)
B(1) Zr(1) C(5) C(1) 86.1(3)
B(1) Zr(1) C(5) C(4) -29.0(4)
C(6) Zr(1) C(7) C(8) 114.7(4)
C(7) Zr(1) C(6) P(2) 125.0(3)
C(7) Zr(1) C(6) C(10) -113.0(4)
C(6) Zr(1) C(8) C(7) -37.7(2)
C(6) Zr(1) C(8) C(9) 77.9(3)
C(8) Zr(1) C(6) P(2) 162.3(2)
C(8) Zr(1) C(6) C(7) 37.3(2)
C(8) Zr(1) C(6) C(10) -75.7(3)
C(6) Zr(1) C(9) C(8) -79.1(3)
C(6) Zr(1) C(9) C(10) 37.7(2)
C(9) Zr(1) C(6) P(2) -158.7(2)
C(9) Zr(1) C(6) C(7) 76.3(3)
C(9) Zr(1) C(6) C(10) -36.7(2)
C(6) Zr(1) C(10) C(9) -115.1(4)
C(10) Zr(1) C(6) P(2) -122.1(3)
C(10) Zr(1) C(6) C(7) 113.0(4)
B(1) Zr(1) C(6) P(2) -98.0(2)
B(1) Zr(1) C(6) C(7) 137.0(3)
B(1) Zr(1) C(6) C(10) 24.1(3)
C(7) Zr(1) C(8) C(9) 115.6(4)
C(8) Zr(1) C(7) C(6) -114.7(4)
C(7) Zr(1) C(9) C(8) -37.6(3)
C(7) Zr(1) C(9) C(10) 79.2(3)
C(9) Zr(1) C(7) C(6) -78.8(3)
C(9) Zr(1) C(7) C(8) 35.9(2)
C(7) Zr(1) C(10) C(6) 38.5(2)
C(7) Zr(1) C(10) C(9) -76.6(3)
C(10) Zr(1) C(7) C(6) -38.4(2)
C(10) Zr(1) C(7) C(8) 76.3(3)
B(1) Zr(1) C(7) C(6) -62.1(4)
B(1) Zr(1) C(7) C(8) 52.6(4)
C(8) Zr(1) C(9) C(10) 116.8(4)
C(9) Zr(1) C(8) C(7) -115.6(4)
C(8) Zr(1) C(10) C(6) 79.5(3)
C(8) Zr(1) C(10) C(9) -35.5(3)
C(10) Zr(1) C(8) C(7) -79.1(3)
C(10) Zr(1) C(8) C(9) 36.5(3)
B(1) Zr(1) C(8) C(7) -143.2(3)
B(1) Zr(1) C(8) C(9) -27.7(3)
C(9) Zr(1) C(10) C(6) 115.1(4)
C(10) Zr(1) C(9) C(8) -116.8(4)
B(1) Zr(1) C(9) C(8) 154.1(3)
B(1) Zr(1) C(9) C(10) -89.1(3)
B(1) Zr(1) C(10) C(6) -158.0(3)
B(1) Zr(1) C(10) C(9) 86.9(3)
Ru(1) P(1) C(1) Zr(1) -27.03(18)
Ru(1) P(1) C(1) C(2) 49.2(4)
Ru(1) P(1) C(1) C(5) -101.9(4)
Ru(1) P(1) C(11) C(12) -71.1(3)
Ru(1) P(1) C(13) C(14) -173.7(3)
C(1) P(1) C(11) C(12) 168.5(3)
C(11) P(1) C(1) Zr(1) 106.4(2)
C(11) P(1) C(1) C(2) -177.4(3)
C(11) P(1) C(1) C(5) 31.5(4)
C(1) P(1) C(13) C(14) -58.0(4)
C(13) P(1) C(1) Zr(1) -152.24(19)
C(13) P(1) C(1) C(2) -76.0(4)
C(13) P(1) C(1) C(5) 132.9(4)
C(11) P(1) C(13) C(14) 45.7(4)
C(13) P(1) C(11) C(12) 65.7(3)
Ru(1) P(2) C(6) Zr(1) 4.41(19)
Ru(1) P(2) C(6) C(7) 81.0(4)
Ru(1) P(2) C(6) C(10) -72.8(4)
Ru(1) P(2) C(15) C(16) 69.0(4)
Ru(1) P(2) C(17) C(18) 171.0(3)
C(6) P(2) C(15) C(16) -167.6(4)
C(15) P(2) C(6) Zr(1) -129.2(2)
C(15) P(2) C(6) C(7) -52.6(5)
C(15) P(2) C(6) C(10) 153.7(4)
C(6) P(2) C(17) C(18) 53.9(4)
C(17) P(2) C(6) Zr(1) 128.0(2)
C(17) P(2) C(6) C(7) -155.4(4)
C(17) P(2) C(6) C(10) 50.9(4)
C(15) P(2) C(17) C(18) -50.0(4)
C(17) P(2) C(15) C(16) -65.9(4)
Zr(1) C(1) C(2) C(3) -68.0(3)
Zr(1) C(1) C(5) C(4) 67.2(3)
P(1) C(1) C(2) Zr(1) -89.8(3)
P(1) C(1) C(2) C(3) -157.7(3)
P(1) C(1) C(5) Zr(1) 87.2(3)
P(1) C(1) C(5) C(4) 154.4(3)
C(2) C(1) C(5) Zr(1) -67.4(3)
C(2) C(1) C(5) C(4) -0.2(4)
C(5) C(1) C(2) Zr(1) 66.7(3)
C(5) C(1) C(2) C(3) -1.3(5)
Zr(1) C(2) C(3) C(4) -63.4(3)
C(1) C(2) C(3) Zr(1) 65.6(3)
C(1) C(2) C(3) C(4) 2.2(5)
Zr(1) C(3) C(4) C(5) -65.6(3)
C(2) C(3) C(4) Zr(1) 63.3(3)
C(2) C(3) C(4) C(5) -2.4(5)
Zr(1) C(4) C(5) C(1) -66.2(3)
C(3) C(4) C(5) Zr(1) 67.8(3)
C(3) C(4) C(5) C(1) 1.6(5)
Zr(1) C(6) C(7) C(8) -68.2(3)
Zr(1) C(6) C(10) C(9) 69.0(3)
P(2) C(6) C(7) Zr(1) -90.8(3)
P(2) C(6) C(7) C(8) -159.0(4)
P(2) C(6) C(10) Zr(1) 92.0(3)
P(2) C(6) C(10) C(9) 161.0(3)
C(7) C(6) C(10) Zr(1) -66.3(3)
C(7) C(6) C(10) C(9) 2.8(5)
C(10) C(6) C(7) Zr(1) 66.7(3)
C(10) C(6) C(7) C(8) -1.6(5)
Zr(1) C(7) C(8) C(9) -67.0(4)
C(6) C(7) C(8) Zr(1) 66.8(3)
C(6) C(7) C(8) C(9) -0.2(5)
Zr(1) C(8) C(9) C(10) -62.2(3)
C(7) C(8) C(9) Zr(1) 64.1(3)
C(7) C(8) C(9) C(10) 1.9(6)
Zr(1) C(9) C(10) C(6) -66.5(3)
C(8) C(9) C(10) Zr(1) 63.6(4)
C(8) C(9) C(10) C(6) -2.9(6)
Ru(1) C(19) C(20) C(21) 61.2(3)
Ru(1) C(19) C(20) C(25) -131.7(4)
Ru(1) C(19) C(23) C(22) -64.3(3)
Ru(1) C(19) C(23) C(28) 126.9(4)
C(20) C(19) C(23) Ru(1) 64.6(3)
C(20) C(19) C(23) C(22) 0.2(4)
C(20) C(19) C(23) C(28) -168.5(4)
C(23) C(19) C(20) Ru(1) -62.4(2)
C(23) C(19) C(20) C(21) -1.2(4)
C(23) C(19) C(20) C(25) 165.8(4)
C(24) C(19) C(20) Ru(1) 133.6(4)
C(24) C(19) C(20) C(21) -165.2(4)
C(24) C(19) C(20) C(25) 1.8(7)
C(24) C(19) C(23) Ru(1) -132.3(4)
C(24) C(19) C(23) C(22) 163.4(4)
C(24) C(19) C(23) C(28) -5.4(7)
Ru(1) C(20) C(21) C(22) 62.8(3)
Ru(1) C(20) C(21) C(26) -129.8(4)
C(19) C(20) C(21) Ru(1) -61.0(3)
C(19) C(20) C(21) C(22) 1.7(5)
C(19) C(20) C(21) C(26) 169.2(4)
C(25) C(20) C(21) Ru(1) 132.2(4)
C(25) C(20) C(21) C(22) -165.1(4)
C(25) C(20) C(21) C(26) 2.4(7)
Ru(1) C(21) C(22) C(23) 62.7(3)
Ru(1) C(21) C(22) C(27) -128.6(4)
C(20) C(21) C(22) Ru(1) -64.2(3)
C(20) C(21) C(22) C(23) -1.6(5)
C(20) C(21) C(22) C(27) 167.2(4)
C(26) C(21) C(22) Ru(1) 128.8(4)
C(26) C(21) C(22) C(23) -168.6(4)
C(26) C(21) C(22) C(27) 0.2(5)
Ru(1) C(22) C(23) C(19) 64.2(3)
Ru(1) C(22) C(23) C(28) -126.8(4)
C(21) C(22) C(23) Ru(1) -63.4(3)
C(21) C(22) C(23) C(19) 0.8(4)
C(21) C(22) C(23) C(28) 169.8(4)
C(27) C(22) C(23) Ru(1) 127.5(4)
C(27) C(22) C(23) C(19) -168.3(4)
C(27) C(22) C(23) C(28) 0.7(7)
